data_2019189
loop_
_publ_author_name
'Mereiter, Kurt'

_publ_section_title
;
 Cs~2.91~Na~1.34~Fe^3+^~0.25~[Fe~3~O(SO~4~)~6~(H~2~O)~3~]&#x00B7;5H~2~O, a
 member of the Maus's salt family
;
_journal_coeditor_code OV3034
_journal_issue 10
_journal_name_full 'Acta Crystallographica Section C'
_journal_page_first 1085
_journal_page_last 1090
_journal_paper_doi 10.1107/S0108270113023275
_journal_volume 69
_journal_year 2013
_chemical_formula_iupac 'Cs2.91 Na1.34 Fe0.25 [Fe3 O (S O4)6 (H2 O)3] , 5H2 O'
_chemical_formula_moiety 'Fe3 H6 O28 S6, 5(H2 O), 2.91(Cs), 1.34(Na), 0.25(Fe)'
_chemical_formula_sum 'Cs2.91 Fe3.25 H16 Na1.34 O33 S6'
_chemical_formula_weight 1335.58
_chemical_name_common Cs2.91Na1.34Fe0.25[Fe3O(SO4)6(H2O)3].5H2O
_chemical_name_systematic
;
tricaesium sodium iron(III) \m~3~-oxido-hexa-\m~2~-sulfato-tris[aquairon(III)]
pentahydrate
;
_space_group_IT_number 5
_symmetry_cell_setting monoclinic
_symmetry_space_group_name_Hall 'C 2y'
_symmetry_space_group_name_H-M 'C 1 2 1'
_atom_sites_solution_hydrogens geom
_atom_sites_solution_primary direct
_atom_sites_solution_secondary difmap
_audit_creation_method SHELXL97
_cell_angle_alpha 90.00
_cell_angle_beta 110.420(10)
_cell_angle_gamma 90.00
_cell_formula_units_Z 4
_cell_length_a 17.183(5)
_cell_length_b 9.482(3)
_cell_length_c 20.058(7)
_cell_measurement_reflns_used 4832
_cell_measurement_temperature 297(2)
_cell_measurement_theta_max 25.0
_cell_measurement_theta_min 2.4
_cell_volume 3062.7(17)
_computing_cell_refinement 'SAINT (Bruker, 1999)'
_computing_data_collection 'SMART (Bruker, 1999)'
_computing_data_reduction 'SAINT (Bruker, 1999'
_computing_molecular_graphics
;
Mercury (Macrae <i>et al.</i>, 2008) and DIAMOND (Brandenburg,
2012)
;
_computing_publication_material
;
SHELXL97 (Sheldrick, 2008) and publCIF (Westrip, 2010)
;
_computing_structure_refinement 'SHELXL97 (Sheldrick, 2008)'
_computing_structure_solution 'SHELXS97 (Sheldrick, 2008)'
_diffrn_ambient_temperature 297(2)
_diffrn_measured_fraction_theta_full 0.998
_diffrn_measured_fraction_theta_max 0.998
_diffrn_measurement_device_type 'Bruker SMART CCD area-detector'
_diffrn_measurement_method '\w and \f scans'
_diffrn_radiation_monochromator graphite
_diffrn_radiation_source 'fine-focus sealed tube'
_diffrn_radiation_type MoK\a
_diffrn_radiation_wavelength 0.71073
_diffrn_reflns_av_R_equivalents 0.0446
_diffrn_reflns_av_sigmaI/netI 0.0398
_diffrn_reflns_limit_h_max 20
_diffrn_reflns_limit_h_min -20
_diffrn_reflns_limit_k_max 11
_diffrn_reflns_limit_k_min -11
_diffrn_reflns_limit_l_max 23
_diffrn_reflns_limit_l_min -23
_diffrn_reflns_number 21065
_diffrn_reflns_theta_full 25.00
_diffrn_reflns_theta_max 25.00
_diffrn_reflns_theta_min 2.17
_exptl_absorpt_coefficient_mu 5.47
_exptl_absorpt_correction_T_max 0.80
_exptl_absorpt_correction_T_min 0.62
_exptl_absorpt_correction_type multi-scan
_exptl_absorpt_process_details '(SADABS; Bruker, 1999)'
_exptl_crystal_colour brown
_exptl_crystal_density_diffrn 2.897
_exptl_crystal_density_method 'not measured'
_exptl_crystal_description rhombus
_exptl_crystal_F_000 2541.3
_exptl_crystal_size_max 0.12
_exptl_crystal_size_mid 0.05
_exptl_crystal_size_min 0.04
_refine_diff_density_max 0.546
_refine_diff_density_min -0.565
_refine_ls_abs_structure_details 'Flack (1983), with 2509 Friedel pairs'
_refine_ls_abs_structure_Flack -0.011(13)
_refine_ls_extinction_coef 0.00040(3)
_refine_ls_extinction_expression Fc^*^=kFc[1+0.001xFc^2^\l^3^/sin(2\q)]^-1/4^
_refine_ls_extinction_method 'SHELXL97 (Sheldrick, 2008)'
_refine_ls_goodness_of_fit_ref 1.064
_refine_ls_hydrogen_treatment constr
_refine_ls_matrix_type full
_refine_ls_number_parameters 439
_refine_ls_number_reflns 5377
_refine_ls_number_restraints 4
_refine_ls_restrained_S_all 1.063
_refine_ls_R_factor_all 0.0358
_refine_ls_R_factor_gt 0.0279
_refine_ls_shift/su_max 0.001
_refine_ls_shift/su_mean 0.000
_refine_ls_structure_factor_coef Fsqd
_refine_ls_weighting_details 'calc w = 1/[\s^2^(Fo^2^)+(0.0206P)^2^+5.7541P] where P=(Fo^2^+2Fc^2^)/3'
_refine_ls_weighting_scheme calc
_refine_ls_wR_factor_gt 0.0513
_refine_ls_wR_factor_ref 0.0535
_reflns_number_gt 4867
_reflns_number_total 5377
_reflns_threshold_expression I>2\s(I)
_cod_data_source_file ov3034.cif
_cod_data_source_block I
_cod_original_sg_symbol_H-M 'C 2'
_cod_database_code 2019189

loop_
_symmetry_equiv_pos_as_xyz
'x, y, z'
'-x, y, -z'
'x+1/2, y+1/2, z'
'-x+1/2, y+1/2, -z'

loop_
_atom_site_type_symbol
_atom_site_label
_atom_site_fract_x
_atom_site_fract_y
_atom_site_fract_z
_atom_site_U_iso_or_equiv
_atom_site_adp_type
_atom_site_calc_flag
_atom_site_refinement_flags
_atom_site_occupancy
_atom_site_symmetry_multiplicity
Na Na1 0.15883(10) 0.4192(2) 0.48591(8) 0.0205(4) Uani d P 0.7500(2) 1
Fe Fe4 0.15883(10) 0.4192(2) 0.48591(8) 0.0205(4) Uani d P 0.25000(10) 1
Na Na2 0.0000 0.3584(4) 0.0000 0.0379(10) Uani d S 1 2
Cs Cs1 0.0000 0.92929(13) 0.5000 0.0542(4) Uani d SP 0.822(3) 2
Na Na3 0.1198(14) 0.994(3) 0.4921(12) 0.012(5) Uiso d P 0.0890(13) 1
Cs Cs2 0.39134(3) 0.42903(4) 0.25632(2) 0.02863(11) Uani d . 1 1
Cs Cs3 0.0000 0.77925(7) 0.0000 0.03342(16) Uani d S 1 2
Cs Cs4 -0.23052(3) 0.32633(5) 0.00857(2) 0.03796(13) Uani d . 1 1
Fe Fe1 0.07993(5) 0.62446(8) 0.24739(5) 0.01541(19) Uani d . 1 1
Fe Fe2 0.15045(5) 0.29924(9) 0.24283(4) 0.0172(2) Uani d . 1 1
Fe Fe3 -0.04397(5) 0.35070(9) 0.24181(4) 0.01602(19) Uani d . 1 1
S S1 0.16367(9) 0.53950(16) 0.13339(8) 0.0188(3) Uani d . 1 1
S S2 0.25148(9) 0.52034(17) 0.36365(8) 0.0196(3) Uani d . 1 1
S S3 -0.00563(10) 0.14038(16) 0.12833(8) 0.0201(3) Uani d . 1 1
S S4 0.08598(10) 0.14808(17) 0.35684(8) 0.0202(4) Uani d . 1 1
S S5 -0.11130(10) 0.61121(16) 0.13590(8) 0.0179(3) Uani d . 1 1
S S6 -0.01096(10) 0.58913(17) 0.36185(8) 0.0197(4) Uani d . 1 1
O O1 0.1136(3) 0.6361(5) 0.1608(2) 0.0273(11) Uani d . 1 1
O O2 0.1976(2) 0.4251(5) 0.1874(2) 0.0214(9) Uani d . 1 1
O O3 0.2335(3) 0.6162(5) 0.1257(2) 0.0311(12) Uani d . 1 1
O O4 0.1108(3) 0.4799(5) 0.0672(2) 0.0347(12) Uani d . 1 1
O O5 0.2001(3) 0.6206(4) 0.3081(2) 0.0228(10) Uani d . 1 1
O O6 0.2345(3) 0.3764(4) 0.3335(2) 0.0254(11) Uani d . 1 1
O O7 0.3387(3) 0.5524(5) 0.3797(3) 0.0329(12) Uani d . 1 1
O O8 0.2284(3) 0.5297(5) 0.4264(2) 0.0346(12) Uani d . 1 1
O O9 0.0782(3) 0.2078(5) 0.1508(3) 0.0321(12) Uani d . 1 1
O O10 -0.0469(3) 0.1847(5) 0.1795(2) 0.0265(11) Uani d . 1 1
O O11 0.0027(3) -0.0118(5) 0.1311(3) 0.0343(12) Uani d . 1 1
O O12 -0.0535(3) 0.1911(6) 0.0579(2) 0.0364(12) Uani d . 1 1
O O13 0.1239(3) 0.1479(4) 0.3005(2) 0.0242(10) Uani d . 1 1
O O14 0.0060(3) 0.2265(4) 0.3290(2) 0.0230(10) Uani d . 1 1
O O15 0.0682(3) 0.0019(5) 0.3692(3) 0.0393(13) Uani d . 1 1
O O16 0.1412(3) 0.2134(5) 0.4208(2) 0.0355(12) Uani d . 1 1
O O17 -0.1097(3) 0.4581(4) 0.1542(2) 0.0281(11) Uani d . 1 1
O O18 -0.0358(2) 0.6785(5) 0.1864(2) 0.0220(10) Uani d . 1 1
O O19 -0.1828(3) 0.6796(5) 0.1447(2) 0.0302(11) Uani d . 1 1
O O20 -0.1139(3) 0.6239(5) 0.0636(2) 0.0343(12) Uani d . 1 1
O O21 -0.0658(3) 0.4984(4) 0.3033(2) 0.0214(10) Uani d . 1 1
O O22 0.0511(3) 0.6571(5) 0.3362(2) 0.0234(10) Uani d . 1 1
O O23 -0.0611(3) 0.6975(5) 0.3784(2) 0.0327(12) Uani d . 1 1
O O24 0.0311(3) 0.5013(5) 0.4227(2) 0.0345(12) Uani d . 1 1
O O25 0.0624(2) 0.4255(5) 0.24522(18) 0.0156(8) Uani d . 1 1
O O26W 0.0955(3) 0.8442(5) 0.2509(2) 0.0258(10) Uani d G 1 1
H H26A 0.0756 0.8905 0.2157 0.031 Uiso d G 1 1
H H26B 0.0878 0.8846 0.2830 0.031 Uiso d G 1 1
O O27W 0.2416(3) 0.1623(5) 0.2405(3) 0.0362(12) Uani d G 1 1
H H27A 0.2554 0.1670 0.2064 0.043 Uiso d G 1 1
H H27B 0.2375 0.0807 0.2489 0.043 Uiso d G 1 1
O O28W -0.1567(3) 0.2655(5) 0.2382(2) 0.0280(11) Uani d G 1 1
H H28A -0.1933 0.2345 0.2047 0.034 Uiso d G 1 1
H H28B -0.1771 0.3161 0.2596 0.034 Uiso d G 1 1
O O29W 0.0950(4) 0.3139(7) 0.5581(3) 0.0632(18) Uani d . 1 1
H H29A 0.1071 0.2424 0.5806 0.076 Uiso d R 1 1
H H29B 0.0604 0.3533 0.5695 0.076 Uiso d R 1 1
O O30W 0.1806(3) 0.6210(7) 0.5583(3) 0.0642(19) Uani d . 1 1
H H30A 0.2256 0.6566 0.5707 0.077 Uiso d R 1 1
H H30B 0.1558 0.6540 0.5817 0.077 Uiso d R 1 1
O O31W 0.2855(3) 0.3330(6) 0.5580(3) 0.0646(17) Uani d . 1 1
H H31A 0.2890 0.2501 0.5659 0.077 Uiso d R 1 1
H H31B 0.3290 0.3684 0.5806 0.077 Uiso d R 1 1
O O32W 0.1490(4) 1.0063(7) 0.0539(4) 0.080(2) Uani d . 1 1
H H32A 0.1208 1.0509 0.0203 0.096 Uiso d R 1 1
H H32B 0.1668 1.0592 0.0868 0.096 Uiso d R 1 1
O O33W 0.2685(3) -0.0824(5) 0.3094(3) 0.0378(12) Uani d . 1 1
H H33A 0.2224 -0.1125 0.2998 0.045 Uiso d R 1 1
H H33B 0.2974 -0.1203 0.3451 0.045 Uiso d R 1 1

loop_
_atom_site_aniso_label
_atom_site_aniso_U_11
_atom_site_aniso_U_22
_atom_site_aniso_U_33
_atom_site_aniso_U_12
_atom_site_aniso_U_13
_atom_site_aniso_U_23
Na1 0.0225(9) 0.0225(9) 0.0157(8) 0.0008(8) 0.0056(7) 0.0007(8)
Fe4 0.0225(9) 0.0225(9) 0.0157(8) 0.0008(8) 0.0056(7) 0.0007(8)
Na2 0.027(2) 0.030(2) 0.045(2) 0.000 -0.0014(18) 0.000
Cs1 0.0568(6) 0.0631(7) 0.0339(5) 0.000 0.0046(4) 0.000
Cs2 0.0282(2) 0.0237(2) 0.0338(2) -0.0006(2) 0.01053(18) -0.0027(2)
Cs3 0.0349(4) 0.0307(4) 0.0388(4) 0.000 0.0180(3) 0.000
Cs4 0.0310(3) 0.0439(3) 0.0362(2) -0.0086(2) 0.0081(2) -0.0107(2)
Fe1 0.0156(4) 0.0114(5) 0.0185(4) -0.0005(4) 0.0051(4) -0.0010(3)
Fe2 0.0173(4) 0.0147(5) 0.0213(4) 0.0021(4) 0.0089(4) 0.0004(4)
Fe3 0.0156(4) 0.0132(5) 0.0194(4) -0.0007(4) 0.0064(4) -0.0013(4)
S1 0.0199(8) 0.0228(9) 0.0152(8) -0.0029(7) 0.0080(6) 0.0017(7)
S2 0.0173(8) 0.0220(9) 0.0174(8) 0.0004(7) 0.0033(6) 0.0005(7)
S3 0.0268(9) 0.0148(8) 0.0173(8) 0.0002(7) 0.0060(7) -0.0030(6)
S4 0.0207(8) 0.0164(8) 0.0235(8) 0.0012(7) 0.0078(7) 0.0052(7)
S5 0.0174(8) 0.0196(9) 0.0161(8) 0.0009(7) 0.0049(6) 0.0007(6)
S6 0.0254(9) 0.0165(8) 0.0187(8) 0.0023(7) 0.0098(7) -0.0011(7)
O1 0.034(3) 0.026(3) 0.028(3) 0.008(2) 0.018(2) 0.006(2)
O2 0.018(2) 0.022(2) 0.026(2) 0.002(2) 0.0098(18) 0.001(2)
O3 0.029(3) 0.036(3) 0.030(3) -0.011(2) 0.012(2) 0.003(2)
O4 0.040(3) 0.037(3) 0.023(2) -0.014(2) 0.004(2) -0.004(2)
O5 0.021(2) 0.019(2) 0.025(2) -0.0008(19) 0.0047(19) 0.0054(19)
O6 0.023(2) 0.015(2) 0.030(2) 0.0033(18) -0.003(2) -0.0001(18)
O7 0.013(2) 0.029(3) 0.051(3) -0.001(2) 0.004(2) -0.004(2)
O8 0.046(3) 0.041(3) 0.020(2) -0.003(3) 0.015(2) -0.002(2)
O9 0.031(3) 0.040(3) 0.030(3) -0.011(2) 0.016(2) -0.015(2)
O10 0.031(3) 0.023(3) 0.032(3) -0.006(2) 0.019(2) -0.006(2)
O11 0.053(3) 0.014(2) 0.038(3) 0.000(2) 0.020(3) -0.004(2)
O12 0.041(3) 0.043(3) 0.020(2) 0.009(2) 0.004(2) 0.007(2)
O13 0.026(2) 0.017(2) 0.031(3) 0.0033(19) 0.012(2) 0.002(2)
O14 0.024(2) 0.023(2) 0.026(2) 0.005(2) 0.014(2) 0.004(2)
O15 0.037(3) 0.018(3) 0.067(4) 0.002(2) 0.023(3) 0.017(3)
O16 0.029(3) 0.048(3) 0.023(3) -0.002(2) 0.000(2) -0.005(2)
O17 0.034(3) 0.018(3) 0.026(2) -0.006(2) 0.002(2) -0.0002(19)
O18 0.017(2) 0.015(2) 0.027(2) 0.0019(19) -0.0015(19) -0.0013(19)
O19 0.022(2) 0.036(3) 0.034(3) 0.007(2) 0.011(2) 0.004(2)
O20 0.043(3) 0.044(3) 0.018(2) -0.006(3) 0.013(2) 0.002(2)
O21 0.021(2) 0.020(2) 0.026(2) 0.0005(19) 0.0107(19) -0.0036(19)
O22 0.029(3) 0.021(2) 0.023(2) -0.005(2) 0.012(2) -0.004(2)
O23 0.049(3) 0.021(3) 0.037(3) 0.003(2) 0.026(2) -0.008(2)
O24 0.041(3) 0.034(3) 0.024(3) -0.001(2) 0.007(2) 0.007(2)
O25 0.017(2) 0.0111(19) 0.020(2) -0.0006(19) 0.0078(17) -0.0004(19)
O26W 0.031(3) 0.015(2) 0.027(2) 0.002(2) 0.005(2) 0.000(2)
O27W 0.044(3) 0.029(3) 0.047(3) 0.012(3) 0.031(3) 0.015(2)
O28W 0.026(2) 0.029(3) 0.032(3) -0.005(2) 0.014(2) -0.009(2)
O29W 0.090(4) 0.058(4) 0.059(4) 0.044(4) 0.048(3) 0.027(3)
O30W 0.039(3) 0.077(5) 0.081(5) -0.018(3) 0.026(3) -0.039(4)
O31W 0.057(4) 0.034(3) 0.079(4) -0.011(3) -0.005(3) 0.016(3)
O32W 0.067(4) 0.075(5) 0.097(6) -0.002(4) 0.027(4) -0.025(4)
O33W 0.032(3) 0.028(3) 0.058(3) 0.002(2) 0.021(2) 0.011(3)

loop_
_atom_type_symbol
_atom_type_description
_atom_type_scat_dispersion_real
_atom_type_scat_dispersion_imag
_atom_type_scat_source
O O 0.0106 0.0060 'International Tables Vol C Tables 4.2.6.8 and 6.1.1.4'
H H 0.0000 0.0000 'International Tables Vol C Tables 4.2.6.8 and 6.1.1.4'
S S 0.1246 0.1234 'International Tables Vol C Tables 4.2.6.8 and 6.1.1.4'
Fe Fe 0.3463 0.8444 'International Tables Vol C Tables 4.2.6.8 and 6.1.1.4'
Cs Cs -0.3680 2.1192 'International Tables Vol C Tables 4.2.6.8 and 6.1.1.4'
Na Na 0.0362 0.0249 'International Tables Vol C Tables 4.2.6.8 and 6.1.1.4'

loop_
_geom_angle_atom_site_label_1
_geom_angle_atom_site_label_2
_geom_angle_atom_site_label_3
_geom_angle_site_symmetry_1
_geom_angle_site_symmetry_3
_geom_angle
O8 Na1 O24 . . 97.81(18)
O8 Na1 O31W . . 86.4(2)
O24 Na1 O31W . . 175.3(2)
O8 Na1 O16 . . 94.79(18)
O24 Na1 O16 . . 93.69(18)
O31W Na1 O16 . . 87.9(2)
O8 Na1 O29W . . 174.4(2)
O24 Na1 O29W . . 85.43(19)
O31W Na1 O29W . . 90.2(2)
O16 Na1 O29W . . 89.5(2)
O8 Na1 O30W . . 87.1(2)
O24 Na1 O30W . . 88.9(2)
O31W Na1 O30W . . 89.4(2)
O16 Na1 O30W . . 176.6(2)
O29W Na1 O30W . . 88.4(2)
O4 Na2 O4 . 2 117.8(3)
O4 Na2 O12 . . 116.83(17)
O4 Na2 O12 2 . 104.47(18)
O4 Na2 O12 . 2 104.47(18)
O4 Na2 O12 2 2 116.83(17)
O12 Na2 O12 . 2 94.5(3)
O23 Cs1 O23 . 2_556 92.46(18)
O23 Cs1 O7 . 4_556 143.14(12)
O23 Cs1 O7 2_556 4_556 72.88(12)
O23 Cs1 O7 . 3_455 72.88(12)
O23 Cs1 O7 2_556 3_455 143.14(13)
O7 Cs1 O7 4_556 3_455 137.13(17)
O23 Cs1 O15 . 1_565 69.37(12)
O23 Cs1 O15 2_556 1_565 129.87(12)
O7 Cs1 O15 4_556 1_565 93.97(13)
O7 Cs1 O15 3_455 1_565 77.18(12)
O23 Cs1 O15 . 2_566 129.87(12)
O23 Cs1 O15 2_556 2_566 69.37(12)
O7 Cs1 O15 4_556 2_566 77.18(12)
O7 Cs1 O15 3_455 2_566 93.97(13)
O15 Cs1 O15 1_565 2_566 155.91(17)
O15 Na3 O7 1_565 4_556 164.3(12)
O15 Na3 O8 1_565 4_556 126.9(10)
O7 Na3 O8 4_556 4_556 56.6(5)
O15 Na3 O16 1_565 1_565 57.8(5)
O7 Na3 O16 4_556 1_565 110.0(9)
O8 Na3 O16 4_556 1_565 86.4(7)
O15 Na3 O31W 1_565 4_556 71.1(6)
O7 Na3 O31W 4_556 4_556 121.7(9)
O8 Na3 O31W 4_556 4_556 72.5(6)
O16 Na3 O31W 1_565 4_556 91.6(7)
O2 Cs2 O7 . . 78.34(11)
O2 Cs2 O15 . 3 157.84(12)
O7 Cs2 O15 . 3 79.88(13)
O2 Cs2 O23 . 3_545 106.28(12)
O7 Cs2 O23 . 3_545 73.58(12)
O15 Cs2 O23 3 3_545 71.05(12)
O2 Cs2 O19 . 3_545 65.12(11)
O7 Cs2 O19 . 3_545 132.24(12)
O15 Cs2 O19 3 3_545 135.21(12)
O23 Cs2 O19 3_545 3_545 87.77(12)
O2 Cs2 O18 . 3_545 108.27(11)
O7 Cs2 O18 . 3_545 151.50(12)
O15 Cs2 O18 3 3_545 92.89(12)
O23 Cs2 O18 3_545 3_545 77.99(11)
O19 Cs2 O18 3_545 3_545 43.24(11)
O2 Cs2 O10 . 3 105.86(12)
O7 Cs2 O10 . 3 109.14(12)
O15 Cs2 O10 3 3 77.59(12)
O23 Cs2 O10 3_545 3 147.58(12)
O19 Cs2 O10 3_545 3 109.66(12)
O18 Cs2 O10 3_545 3 95.90(10)
O2 Cs2 O28W . 3 76.98(11)
O7 Cs2 O28W . 3 66.09(12)
O15 Cs2 O28W 3 3 90.50(11)
O23 Cs2 O28W 3_545 3 138.05(11)
O19 Cs2 O28W 3_545 3 128.12(12)
O18 Cs2 O28W 3_545 3 142.04(11)
O10 Cs2 O28W 3 3 48.16(11)
O2 Cs2 H27A . . 47.8
O7 Cs2 H27A . . 98.7
O15 Cs2 H27A 3 . 141.1
O23 Cs2 H27A 3_545 . 71.3
O19 Cs2 H27A 3_545 . 33.7
O18 Cs2 H27A 3_545 . 69.9
O10 Cs2 H27A 3 . 136.8
O28W Cs2 H27A 3 . 124.8
O20 Cs3 O20 . 2 122.48(18)
O20 Cs3 O32W . . 136.77(16)
O20 Cs3 O32W 2 . 85.01(15)
O20 Cs3 O32W . 2 85.01(15)
O20 Cs3 O32W 2 2 136.77(16)
O32W Cs3 O32W . 2 96.4(2)
O20 Cs3 O11 . 1_565 77.79(12)
O20 Cs3 O11 2 1_565 142.44(13)
O32W Cs3 O11 . 1_565 62.67(15)
O32W Cs3 O11 2 1_565 69.73(16)
O20 Cs3 O11 . 2_565 142.44(13)
O20 Cs3 O11 2 2_565 77.79(12)
O32W Cs3 O11 . 2_565 69.73(16)
O32W Cs3 O11 2 2_565 62.67(15)
O11 Cs3 O11 1_565 2_565 105.68(16)
O20 Cs3 H32A . . 143.5
O20 Cs3 H32A 2 . 87.7
O32W Cs3 H32A . . 14.2
O32W Cs3 H32A 2 . 84.9
O11 Cs3 H32A 1_565 . 65.8
O11 Cs3 H32A 2_565 . 56.7
O32W Cs4 O12 3_445 . 145.10(16)
O32W Cs4 O17 3_445 . 78.52(15)
O12 Cs4 O17 . . 67.68(12)
O32W Cs4 O20 3_445 4_445 85.62(15)
O12 Cs4 O20 . 4_445 117.68(13)
O17 Cs4 O20 . 4_445 145.50(11)
O32W Cs4 O19 3_445 4_445 112.90(15)
O12 Cs4 O19 . 4_445 101.49(12)
O17 Cs4 O19 . 4_445 167.99(11)
O20 Cs4 O19 4_445 4_445 43.52(11)
O32W Cs4 O4 3_445 2 119.19(16)
O12 Cs4 O4 . 2 68.40(12)
O17 Cs4 O4 . 2 86.42(12)
O20 Cs4 O4 4_445 2 127.92(11)
O19 Cs4 O4 4_445 2 84.59(12)
O32W Cs4 O3 3_445 3_445 79.09(16)
O12 Cs4 O3 . 3_445 85.99(12)
O17 Cs4 O3 . 3_445 78.96(11)
O20 Cs4 O3 4_445 3_445 67.99(11)
O19 Cs4 O3 4_445 3_445 106.21(12)
O4 Cs4 O3 2 3_445 153.91(11)
O25 Fe1 O5 . . 96.73(16)
O25 Fe1 O18 . . 97.09(17)
O5 Fe1 O18 . . 166.17(18)
O25 Fe1 O1 . . 97.17(17)
O5 Fe1 O1 . . 88.80(18)
O18 Fe1 O1 . . 88.98(19)
O25 Fe1 O22 . . 94.93(17)
O5 Fe1 O22 . . 89.17(18)
O18 Fe1 O22 . . 90.15(18)
O1 Fe1 O22 . . 167.88(19)
O25 Fe1 O26W . . 177.96(18)
O5 Fe1 O26W . . 84.56(17)
O18 Fe1 O26W . . 81.64(17)
O1 Fe1 O26W . . 84.43(18)
O22 Fe1 O26W . . 83.49(18)
O25 Fe2 O2 . . 96.72(17)
O25 Fe2 O13 . . 95.26(17)
O2 Fe2 O13 . . 167.92(18)
O25 Fe2 O6 . . 94.16(16)
O2 Fe2 O6 . . 89.06(17)
O13 Fe2 O6 . . 88.54(18)
O25 Fe2 O9 . . 92.94(18)
O2 Fe2 O9 . . 89.27(18)
O13 Fe2 O9 . . 91.65(19)
O6 Fe2 O9 . . 172.84(18)
O25 Fe2 O27W . . 178.67(19)
O2 Fe2 O27W . . 84.46(18)
O13 Fe2 O27W . . 83.57(18)
O6 Fe2 O27W . . 86.5(2)
O9 Fe2 O27W . . 86.5(2)
O25 Fe3 O21 . . 95.76(17)
O25 Fe3 O10 . . 97.32(17)
O21 Fe3 O10 . . 166.92(18)
O25 Fe3 O17 . . 94.62(17)
O21 Fe3 O17 . . 90.87(18)
O10 Fe3 O17 . . 88.19(18)
O25 Fe3 O14 . . 94.13(17)
O21 Fe3 O14 . . 89.36(18)
O10 Fe3 O14 . . 89.59(18)
O17 Fe3 O14 . . 171.18(18)
O25 Fe3 O28W . . 178.57(19)
O21 Fe3 O28W . . 85.37(18)
O10 Fe3 O28W . . 81.55(18)
O17 Fe3 O28W . . 86.23(19)
O14 Fe3 O28W . . 85.00(18)
O4 S1 O3 . . 112.1(3)
O4 S1 O1 . . 108.8(3)
O3 S1 O1 . . 109.7(3)
O4 S1 O2 . . 110.1(3)
O3 S1 O2 . . 108.1(3)
O1 S1 O2 . . 107.9(2)
O8 S2 O7 . . 111.7(3)
O8 S2 O6 . . 109.6(3)
O7 S2 O6 . . 109.0(3)
O8 S2 O5 . . 109.9(3)
O7 S2 O5 . . 109.1(3)
O6 S2 O5 . . 107.5(2)
O12 S3 O11 . . 112.5(3)
O12 S3 O9 . . 108.2(3)
O11 S3 O9 . . 110.0(3)
O12 S3 O10 . . 109.4(3)
O11 S3 O10 . . 108.5(3)
O9 S3 O10 . . 108.1(3)
O16 S4 O15 . . 111.6(3)
O16 S4 O13 . . 110.5(3)
O15 S4 O13 . . 107.5(3)
O16 S4 O14 . . 110.7(3)
O15 S4 O14 . . 108.5(3)
O13 S4 O14 . . 107.9(2)
O20 S5 O19 . . 110.8(3)
O20 S5 O18 . . 111.4(3)
O19 S5 O18 . . 107.5(3)
O20 S5 O17 . . 108.7(3)
O19 S5 O17 . . 110.3(3)
O18 S5 O17 . . 108.2(2)
O24 S6 O23 . . 112.1(3)
O24 S6 O22 . . 109.6(3)
O23 S6 O22 . . 109.1(3)
O24 S6 O21 . . 108.9(3)
O23 S6 O21 . . 109.0(3)
O22 S6 O21 . . 108.1(2)
S1 O1 Fe1 . . 131.4(3)
S1 O2 Fe2 . . 135.0(2)
S1 O2 Cs2 . . 113.4(2)
Fe2 O2 Cs2 . . 109.81(16)
S1 O3 Cs4 . 3 138.0(2)
S1 O4 Na2 . . 153.2(3)
S1 O4 Cs4 . 2 107.7(2)
Na2 O4 Cs4 . 2 91.82(16)
S2 O5 Fe1 . . 132.9(3)
S2 O6 Fe2 . . 132.6(3)
S2 O7 Na3 . 4_546 94.8(6)
S2 O7 Cs2 . . 107.8(2)
Na3 O7 Cs2 4_546 . 132.4(6)
S2 O7 Cs1 . 3_545 130.4(3)
Cs2 O7 Cs1 . 3_545 92.65(12)
S2 O8 Na1 . . 143.0(3)
S2 O8 Na3 . 4_546 91.1(6)
Na1 O8 Na3 . 4_546 102.2(5)
S3 O9 Fe2 . . 132.7(3)
S3 O10 Fe3 . . 137.3(3)
S3 O10 Cs2 . 3_445 115.3(2)
Fe3 O10 Cs2 . 3_445 103.41(16)
S3 O11 Cs3 . 1_545 126.7(3)
S3 O12 Na2 . . 121.5(3)
S3 O12 Cs4 . . 127.2(3)
Na2 O12 Cs4 . . 94.16(16)
S4 O13 Fe2 . . 133.5(3)
S4 O14 Fe3 . . 131.9(3)
S4 O15 Na3 . 1_545 100.8(7)
S4 O15 Cs2 . 3_445 107.0(2)
Na3 O15 Cs2 1_545 3_445 132.1(6)
S4 O15 Cs1 . 1_545 119.1(3)
Cs2 O15 Cs1 3_445 1_545 90.26(12)
S4 O16 Na1 . . 141.4(3)
S4 O16 Na3 . 1_545 88.3(5)
Na1 O16 Na3 . 1_545 112.3(5)
S5 O17 Fe3 . . 131.7(3)
S5 O17 Cs4 . . 101.83(19)
Fe3 O17 Cs4 . . 126.26(18)
S5 O18 Fe1 . . 138.8(3)
S5 O18 Cs2 . 3_455 103.6(2)
Fe1 O18 Cs2 . 3_455 112.07(17)
S5 O19 Cs2 . 3_455 105.5(2)
S5 O19 Cs4 . 4_455 101.8(2)
Cs2 O19 Cs4 3_455 4_455 106.67(14)
S5 O20 Cs3 . . 131.3(3)
S5 O20 Cs4 . 4_455 103.5(2)
Cs3 O20 Cs4 . 4_455 94.45(13)
S6 O21 Fe3 . . 133.6(3)
S6 O22 Fe1 . . 131.5(3)
S6 O23 Cs2 . 3_455 109.0(2)
S6 O23 Cs1 . . 127.0(3)
Cs2 O23 Cs1 3_455 . 92.34(12)
S6 O24 Na1 . . 140.8(3)
Fe1 O25 Fe3 . . 120.1(2)
Fe1 O25 Fe2 . . 119.43(19)
Fe3 O25 Fe2 . . 120.4(2)
Fe1 O26W H26A . . 120.4
Fe1 O26W H26B . . 116.6
H26A O26W H26B . . 108.0
Fe2 O27W H27A . . 116.2
Fe2 O27W H27B . . 119.0
H27A O27W H27B . . 108.0
Fe3 O28W Cs2 . 3_445 100.27(16)
Fe3 O28W H28A . . 128.4
Cs2 O28W H28A 3_445 . 80.2
Fe3 O28W H28B . . 108.9
Cs2 O28W H28B 3_445 . 131.6
H28A O28W H28B . . 108.0
Na1 O29W H29A . . 128.9
Na1 O29W H29B . . 122.4
H29A O29W H29B . . 108.0
Na1 O30W H30A . . 117.6
Na1 O30W H30B . . 132.7
H30A O30W H30B . . 108.0
Na1 O31W Na3 . 4_546 97.3(5)
Na1 O31W H31A . . 117.6
Na3 O31W H31A 4_546 . 128.5
Na1 O31W H31B . . 134.3
Na3 O31W H31B 4_546 . 53.3
H31A O31W H31B . . 108.0
Cs4 O32W Cs3 3 . 93.91(18)
Cs4 O32W H32A 3 . 108.5
Cs3 O32W H32A . . 83.9
Cs4 O32W H32B 3 . 119.5
Cs3 O32W H32B . . 136.4
H32A O32W H32B . . 108.0
H33A O33W H33B . . 108.0

loop_
_geom_bond_atom_site_label_1
_geom_bond_atom_site_label_2
_geom_bond_site_symmetry_2
_geom_bond_distance
_geom_bond_publ_flag
Na1 O8 . 2.224(5) y
Na1 O24 . 2.256(5) y
Na1 O31W . 2.302(6) y
Na1 O16 . 2.309(5) y
Na1 O29W . 2.325(6) y
Na1 O30W . 2.352(6) y
Na2 O4 . 2.231(5) y
Na2 O4 2 2.231(5) y
Na2 O12 . 2.336(6) y
Na2 O12 2 2.336(6) y
Cs1 O23 . 3.177(5) y
Cs1 O23 2_556 3.177(5) y
Cs1 O7 4_556 3.194(5) y
Cs1 O7 3_455 3.194(4) y
Cs1 O15 1_565 3.298(5) y
Cs1 O15 2_566 3.298(5) y
Na3 O15 1_565 2.31(2) y
Na3 O7 4_556 2.48(2) y
Na3 O8 4_556 2.57(2) y
Na3 O16 1_565 2.62(2) y
Na3 O31W 4_556 2.67(2) y
Cs2 O2 . 3.127(4) y
Cs2 O7 . 3.142(5) y
Cs2 O15 3 3.167(5) y
Cs2 O23 3_545 3.176(5) y
Cs2 O19 3_545 3.200(5) y
Cs2 O18 3_545 3.225(4) y
Cs2 O10 3 3.244(4) y
Cs2 O28W 3 3.284(5) y
Cs3 O20 . 3.061(5) y
Cs3 O20 2 3.061(5) y
Cs3 O32W . 3.229(7) y
Cs3 O32W 2 3.229(7) y
Cs3 O11 1_565 3.280(5) y
Cs3 O11 2_565 3.280(5) y
Cs4 O32W 3_445 3.056(6) y
Cs4 O12 . 3.126(5) y
Cs4 O17 . 3.190(4) y
Cs4 O20 4_445 3.198(5) y
Cs4 O19 4_445 3.226(5) y
Cs4 O4 2 3.293(5) y
Cs4 O3 3_445 3.299(5) y
Fe1 O25 . 1.909(5) y
Fe1 O5 . 1.999(4) y
Fe1 O18 . 2.005(4) y
Fe1 O1 . 2.017(4) y
Fe1 O22 . 2.032(4) y
Fe1 O26W . 2.099(5) y
Fe2 O25 . 1.943(4) y
Fe2 O2 . 1.986(4) y
Fe2 O13 . 1.993(4) y
Fe2 O6 . 2.024(4) y
Fe2 O9 . 2.025(5) y
Fe2 O27W . 2.047(5) y
Fe3 O25 . 1.939(4) y
Fe3 O21 . 1.986(4) y
Fe3 O10 . 2.000(5) y
Fe3 O17 . 2.004(4) y
Fe3 O14 . 2.034(4) y
Fe3 O28W . 2.077(4) y
S1 O4 . 1.437(5) y
S1 O3 . 1.457(5) y
S1 O1 . 1.487(5) y
S1 O2 . 1.500(5) y
S2 O8 . 1.448(5) y
S2 O7 . 1.450(4) y
S2 O6 . 1.480(4) y
S2 O5 . 1.496(4) y
S3 O12 . 1.447(5) y
S3 O11 . 1.449(5) y
S3 O9 . 1.495(5) y
S3 O10 . 1.496(5) y
S4 O16 . 1.443(5) y
S4 O15 . 1.459(5) y
S4 O13 . 1.489(5) y
S4 O14 . 1.490(4) y
S5 O20 . 1.440(5) y
S5 O19 . 1.454(5) y
S5 O18 . 1.482(4) y
S5 O17 . 1.495(5) y
S6 O24 . 1.446(5) y
S6 O23 . 1.452(5) y
S6 O22 . 1.484(5) y
S6 O21 . 1.496(4) y
O3 Cs4 3 3.299(5) ?
O4 Cs4 2 3.293(5) ?
O7 Na3 4_546 2.48(2) ?
O7 Cs1 3_545 3.194(4) ?
O8 Na3 4_546 2.57(2) ?
O10 Cs2 3_445 3.244(4) ?
O11 Cs3 1_545 3.280(5) ?
O15 Na3 1_545 2.31(2) ?
O15 Cs2 3_445 3.167(5) ?
O15 Cs1 1_545 3.298(5) ?
O16 Na3 1_545 2.62(2) ?
O18 Cs2 3_455 3.225(4) ?
O19 Cs2 3_455 3.200(5) ?
O19 Cs4 4_455 3.226(5) ?
O20 Cs4 4_455 3.198(5) ?
O23 Cs2 3_455 3.176(5) ?
O26W H26A . 0.80 ?
O26W H26B . 0.80 ?
O27W H27A . 0.80 ?
O27W H27B . 0.80 ?
O28W Cs2 3_445 3.284(5) ?
O28W H28A . 0.80 ?
O28W H28B . 0.80 ?
O29W H29A . 0.80 ?
O29W H29B . 0.80 ?
O30W H30A . 0.80 ?
O30W H30B . 0.80 ?
O31W Na3 4_546 2.67(2) ?
O31W H31A . 0.80 ?
O31W H31B . 0.80 ?
O32W Cs4 3 3.056(6) ?
O32W H32A . 0.80 ?
O32W H32B . 0.80 ?
O33W H33A . 0.80 ?
O33W H33B . 0.80 ?

loop_
_geom_hbond_atom_site_label_D
_geom_hbond_atom_site_label_H
_geom_hbond_atom_site_label_A
_geom_hbond_site_symmetry_A
_geom_hbond_distance_DH
_geom_hbond_distance_HA
_geom_hbond_distance_DA
_geom_hbond_angle_DHA
O26W H26A O11 1_565 0.80 1.96 2.740(6) 166.7
O26W H26B O15 1_565 0.80 2.18 2.977(7) 177.9
O27W H27A O19 3_545 0.80 1.89 2.673(7) 164.4
O27W H27B O33W . 0.80 1.92 2.658(7) 152.3
O28W H28A O3 3_445 0.80 1.99 2.773(6) 166.0
O28W H28B O33W 3_455 0.80 1.86 2.654(6) 173.9
O29W H29A O7 4_546 0.80 2.06 2.830(7) 162.5
O29W H29B O24 2_556 0.80 2.15 2.930(7) 163.6
O30W H30A O16 4_556 0.80 2.30 3.069(7) 162.1
O30W H30B O23 2_556 0.80 2.09 2.858(7) 161.4
O31W H31A O8 4_546 0.80 2.12 2.911(8) 168.1
O31W H31B O15 4_556 0.80 2.12 2.908(7) 168.0
O32W H32A O12 2_565 0.80 2.07 2.868(9) 172.0
O32W H32B O9 1_565 0.80 2.70 3.248(8) 127.0
O32W H32B O19 3 0.80 2.69 3.271(8) 130.9
O33W H33A O26W 1_545 0.80 2.10 2.875(6) 164.6
O33W H33B O29W 4_546 0.80 2.25 3.029(8) 164.2
